data_4025286
loop_
_publ_author_name
'Pascal Dimitrov Raytchev'
'Olivier Perraud'
'Christophe Aronica'
'Alexandre Martinez'
'Jean-Pierre Dutasta'

_publ_contact_author_address
; Ecole Normale Sup\'erieure de Lyon,
Laboratoire de Chimie,
46 all\'ee d'Italie
69364 Lyon Cedex 07
France
;
_publ_contact_author_email christophe.aronica@ens-lyon.fr
_publ_contact_author_fax +0033472728860
_publ_contact_author_name 'Christophe Aronica'
_publ_contact_author_phone +0033472728864
_publ_section_title
;
 A New Class of C3-Symmetrical Hemicryptophane Hosts: Triamide- and
 Tren-hemicryptophanes
;
_journal_name_full 'Journal of Organic Chemistry'
_journal_page_first 2099
_journal_page_last 2102
_journal_paper_doi 10.1021/jo100052r
_journal_volume 75
_journal_year 2010
_chemical_formula_moiety 'C58 H59 Cl2 N4 O12'
_chemical_formula_sum 'C58 H59 Cl2 N4 O12'
_chemical_formula_weight 1075.03
_space_group_IT_number 14
_symmetry_cell_setting monoclinic
_symmetry_space_group_name_Hall '-P 2yn'
_symmetry_space_group_name_H-M 'P 1 21/n 1'
_atom_sites_solution_hydrogens geom
_atom_sites_solution_primary direct
_audit_creation_date 08-12-19
_audit_creation_method CRYSTALS_ver_12.85
_cell_angle_alpha 90
_cell_angle_beta 95.320(5)
_cell_angle_gamma 90
_cell_formula_units_Z 4
_cell_length_a 10.997(5)
_cell_length_b 18.282(5)
_cell_length_c 28.996(5)
_cell_measurement_reflns_used 0
_cell_measurement_temperature 293
_cell_measurement_theta_max 0
_cell_measurement_theta_min 0
_cell_volume 5804(3)
_computing_cell_refinement 'USER DEFINED CELL REFINEMENT'
_computing_data_collection 'USER DEFINED DATA COLLECTION'
_computing_data_reduction 'USER DEFINED DATA REDUCTION'
_computing_molecular_graphics 'CAMERON (Watkin et al., 1996)'
_computing_publication_material 'CRYSTALS (Betteridge et al., 2003)'
_computing_structure_refinement 'CRYSTALS (Betteridge et al., 2003)'
_computing_structure_solution 'SHELXS 86 (Sheldrick, 1986)'
_diffrn_ambient_temperature 293
_diffrn_measured_fraction_theta_full 0.970
_diffrn_measured_fraction_theta_max 0.938
_diffrn_measurement_device Unknown
_diffrn_measurement_device_type Serial
_diffrn_measurement_method \w/2\q
_diffrn_radiation_monochromator graphite
_diffrn_radiation_type 'Mo K\a'
_diffrn_radiation_wavelength 0.71069
_diffrn_reflns_av_R_equivalents 0.000
_diffrn_reflns_limit_h_max 11
_diffrn_reflns_limit_h_min 0
_diffrn_reflns_limit_k_max 19
_diffrn_reflns_limit_k_min 0
_diffrn_reflns_limit_l_max 31
_diffrn_reflns_limit_l_min -31
_diffrn_reflns_number 7620
_diffrn_reflns_theta_full 17.095
_diffrn_reflns_theta_max 22.794
_diffrn_reflns_theta_min 1.797
_diffrn_standards_number 0
_exptl_absorpt_coefficient_mu 0.174
_exptl_absorpt_correction_T_max 1.0000
_exptl_absorpt_correction_T_min 1.0000
_exptl_absorpt_correction_type none
_exptl_crystal_colour white
_exptl_crystal_density_diffrn 1.230
_exptl_crystal_density_method 'not measured'
_exptl_crystal_description prism
_exptl_crystal_F_000 2260
_exptl_crystal_size_max 0.1
_exptl_crystal_size_mid 0.1
_exptl_crystal_size_min 0.1
_refine_diff_density_max 1.55
_refine_diff_density_min -0.51
_refine_ls_extinction_method None
_refine_ls_goodness_of_fit_ref 1.0190
_refine_ls_hydrogen_treatment noref
_refine_ls_matrix_type full
_refine_ls_number_parameters 685
_refine_ls_number_reflns 3218
_refine_ls_number_restraints 0
_refine_ls_R_factor_all 0.2179
_refine_ls_R_factor_gt 0.1359
_refine_ls_shift/su_max 0.000035
_refine_ls_structure_factor_coef F
_refine_ls_weighting_details
;
 Method, part 1, Chebychev polynomial, (Watkin, 1994, Prince, 1982) 
 [weight] = 1.0/[A~0~*T~0~(x)+A~1~*T~1~(x) ... +A~n-1~]*T~n-1~(x)] 
 where A~i~ are the Chebychev coefficients listed below and x= Fcalc/Fmax 
 Method = Robust Weighting (Prince, 1982) 
 W = [weight] * [1-(deltaF/6*sigmaF)^2^]^2^ 
 A~i~ are: 
 4.15 2.01 2.79 
;
_refine_ls_weighting_scheme calc
_refine_ls_wR_factor_all 0.2289
_refine_ls_wR_factor_gt 0.1439
_refine_ls_wR_factor_ref 0.1439
_reflns_limit_h_max 10
_reflns_limit_h_min -11
_reflns_limit_k_max 19
_reflns_limit_k_min 0
_reflns_limit_l_max 31
_reflns_limit_l_min 0
_reflns_number_gt 3218
_reflns_number_total 7376
_reflns_threshold_expression I>2.0\s(I)
_oxford_diffrn_Wilson_B_factor 0.00
_oxford_diffrn_Wilson_scale 0.00
_oxford_refine_ls_r_factor_ref 0.1359
_oxford_refine_ls_scale 0.519(3)
_oxford_reflns_number_all 7332
_oxford_reflns_threshold_expression_ref I>2.0\s(I)
_oxford_structure_analysis_title 'import in P 21/n'
_cod_data_source_file jo100052r_si_003.cif
_cod_data_source_block amide
_cod_depositor_comments
;
The following automatic conversions were performed:

'_symmetry_cell_setting' value 'Monoclinic' changed to 'monoclinic'
according to the built-in table from CIF Core dictionary named
'cif_core.dic' version 2.4.1 from 2010-06-29.

Automatic conversion script
Id: cif_fix_values 1646 2011-03-28 12:23:43Z adriana 
;
_cod_original_sg_symbol_H-M 'P 1 21/n 1 '
_cod_database_code 4025286

loop_
_symmetry_equiv_pos_as_xyz
x,y,z
-x,-y,-z
-x+1/2,y+1/2,-z+1/2
x+1/2,-y+1/2,z+1/2

loop_
_atom_site_label
_atom_site_type_symbol
_atom_site_fract_x
_atom_site_fract_y
_atom_site_fract_z
_atom_site_U_iso_or_equiv
_atom_site_occupancy
_atom_site_adp_type
_atom_site_refinement_flags_posn
_atom_site_refinement_flags_adp
_atom_site_refinement_flags_occupancy
_atom_site_disorder_assembly
_atom_site_disorder_group
_oxford_atom_site_special_shape
_atom_site_attached_hydrogens
C2 C -0.0266(11) -0.0271(6) 0.1283(4) 0.0691 1.0000 Uani . . . . . . .
C3 C -0.0119(11) -0.0100(6) 0.0822(4) 0.0677 1.0000 Uani . . . . . . .
O4 O -0.1108(7) 0.0222(5) 0.0549(2) 0.0787 1.0000 Uani . . . . . . .
C5 C -0.1243(12) 0.0966(7) 0.0624(4) 0.0900 1.0000 Uani . . . . . . .
C7 C 0.0917(12) -0.0256(6) 0.0640(4) 0.0730 1.0000 Uani . . . . . . .
C8 C 0.1946(11) -0.0556(6) 0.0882(4) 0.0716 1.0000 Uani . . . . . . .
C9 C 0.3097(10) -0.0696(6) 0.0648(4) 0.0708 1.0000 Uani . . . . . . .
C10 C 0.3841(10) -0.0021(6) 0.0595(4) 0.0669 1.0000 Uani . . . . . . .
C11 C 0.3584(9) 0.0369(6) 0.0184(4) 0.0720 1.0000 Uani . . . . . . .
C12 C 0.4211(11) 0.1017(7) 0.0095(5) 0.0786 1.0000 Uani . . . . . . .
O13 O 0.3979(8) 0.1437(4) -0.0301(3) 0.0901 1.0000 Uani . . . . . . .
C15 C 0.2983(12) 0.1194(7) -0.0617(4) 0.0863 1.0000 Uani . . . . . . .
C17 C 0.2835(13) 0.1734(7) -0.1013(5) 0.0971 1.0000 Uani . . . . . . .
O18 O 0.2565(10) 0.2438(6) -0.0874(4) 0.1226 1.0000 Uani . . . . . . .
C19 C 0.1604(17) 0.2533(8) -0.0604(6) 0.1001 1.0000 Uani . . . . . . .
C20 C 0.1790(15) 0.3012(10) -0.0251(6) 0.1121 1.0000 Uani . . . . . . .
C21 C 0.077(2) 0.3125(11) 0.0023(5) 0.1312 1.0000 Uani . . . . . . .
C23 C -0.0286(16) 0.2795(7) -0.0044(5) 0.0954 1.0000 Uani . . . . . . .
C24 C -0.0439(15) 0.2339(8) -0.0398(7) 0.1187 1.0000 Uani . . . . . . .
C25 C 0.049(2) 0.2207(8) -0.0703(5) 0.1154 1.0000 Uani . . . . . . .
C28 C -0.1276(17) 0.2893(8) 0.0285(5) 0.1255 1.0000 Uani . . . . . . .
N29 N -0.1451(11) 0.3723(7) 0.0356(5) 0.1100 1.0000 Uani . . . . . . .
C30 C -0.0873(17) 0.4060(9) 0.0704(6) 0.1047 1.0000 Uani . . . . . . .
O31 O -0.0147(11) 0.3796(6) 0.1033(4) 0.1328 1.0000 Uani . . . . . . .
C32 C -0.1102(19) 0.4893(11) 0.0718(6) 0.1397 1.0000 Uani . . . . . . .
N33 N -0.0272(16) 0.5315(7) 0.1041(4) 0.1209 1.0000 Uani . . . . . . .
C34 C -0.1055(15) 0.5732(9) 0.1358(5) 0.1168 1.0000 Uani . . . . . . .
C35 C -0.1496(14) 0.5267(11) 0.1721(5) 0.1060 1.0000 Uani . . . . . . .
N36 N -0.0997(10) 0.4610(7) 0.1811(4) 0.0990 1.0000 Uani . . . . . . .
C37 C -0.1254(13) 0.4193(8) 0.2208(5) 0.1008 1.0000 Uani . . . . . . .
C38 C -0.1326(12) 0.3384(9) 0.2118(5) 0.0937 1.0000 Uani . . . . . . .
C39 C -0.1995(12) 0.3091(9) 0.1722(4) 0.0959 1.0000 Uani . . . . . . .
C40 C -0.2125(12) 0.2389(9) 0.1636(4) 0.0864 1.0000 Uani . . . . . . .
C41 C -0.1574(12) 0.1895(9) 0.1957(5) 0.0863 1.0000 Uani . . . . . . .
O42 O -0.1790(8) 0.1167(6) 0.1852(3) 0.0987 1.0000 Uani . . . . . . .
C43 C -0.1055(12) 0.0620(7) 0.2111(4) 0.0849 1.0000 Uani . . . . . . .
C47 C -0.0851(12) 0.2137(10) 0.2334(5) 0.0985 1.0000 Uani . . . . . . .
C48 C -0.0757(14) 0.2876(11) 0.2408(4) 0.1007 1.0000 Uani . . . . . . .
O50 O -0.2293(10) 0.5531(6) 0.1963(4) 0.1307 1.0000 Uani . . . . . . .
C51 C 0.0643(16) 0.5716(9) 0.0837(6) 0.1215 1.0000 Uani . . . . . . .
N52 N 0.2010(14) 0.4663(10) 0.0962(5) 0.1560 1.0000 Uani . . . . . . .
O53 O 0.2381(13) 0.5459(8) 0.0460(6) 0.1710 1.0000 Uani . . . . . . .
C55 C 0.3010(15) 0.4200(11) 0.0921(6) 0.1406 1.0000 Uani . . . . . . .
C56 C 0.354(2) 0.3915(10) 0.1391(6) 0.1248 1.0000 Uani . . . . . . .
C57 C 0.4741(19) 0.4048(9) 0.1583(8) 0.1297 1.0000 Uani . . . . . . .
C58 C 0.5111(16) 0.3764(12) 0.2014(7) 0.1216 1.0000 Uani . . . . . . .
C59 C 0.4389(18) 0.3339(9) 0.2257(6) 0.0981 1.0000 Uani . . . . . . .
O60 O 0.4777(11) 0.3080(6) 0.2687(4) 0.1250 1.0000 Uani . . . . . . .
C62 C 0.5897(14) 0.2673(8) 0.2754(5) 0.0991 1.0000 Uani . . . . . . .
C63 C 0.5764(12) 0.1966(7) 0.2471(4) 0.0853 1.0000 Uani . . . . . . .
O64 O 0.4810(8) 0.1548(5) 0.2641(3) 0.0961 1.0000 Uani . . . . . . .
C65 C 0.4457(12) 0.0938(8) 0.2392(5) 0.0872 1.0000 Uani . . . . . . .
C66 C 0.4970(10) 0.0668(7) 0.2013(4) 0.0732 1.0000 Uani . . . . . . .
C67 C 0.4476(11) 0.0062(7) 0.1780(4) 0.0743 1.0000 Uani . . . . . . .
C68 C 0.3540(12) -0.0316(6) 0.1942(4) 0.0728 1.0000 Uani . . . . . . .
C69 C 0.3068(11) -0.0056(8) 0.2329(5) 0.0847 1.0000 Uani . . . . . . .
C70 C 0.3468(12) 0.0555(9) 0.2561(5) 0.0904 1.0000 Uani . . . . . . .
O71 O 0.3049(10) 0.0799(7) 0.2961(3) 0.1251 1.0000 Uani . . . . . . .
C72 C 0.194(3) 0.074(3) 0.3038(8) 0.3247 1.0000 Uani . . . . . . .
C74 C 0.2895(11) -0.0966(7) 0.1690(4) 0.0805 1.0000 Uani . . . . . . .
C75 C 0.1845(11) -0.0710(6) 0.1354(4) 0.0728 1.0000 Uani . . . . . . .
C76 C 0.0755(12) -0.0591(6) 0.1548(4) 0.0785 1.0000 Uani . . . . . . .
C80 C 0.5142(10) -0.0193(7) 0.1351(4) 0.0852 1.0000 Uani . . . . . . .
C81 C 0.4769(10) 0.0207(6) 0.0913(4) 0.0660 1.0000 Uani . . . . . . .
C83 C 0.5384(11) 0.0847(8) 0.0827(4) 0.0864 1.0000 Uani . . . . . . .
C84 C 0.5109(12) 0.1259(8) 0.0421(5) 0.0902 1.0000 Uani . . . . . . .
O85 O 0.5794(9) 0.1876(6) 0.0362(3) 0.1128 1.0000 Uani . . . . . . .
C86 C 0.5261(16) 0.2538(11) 0.0486(8) 0.1541 1.0000 Uani . . . . . . .
C87 C 0.3251(18) 0.3204(8) 0.2085(7) 0.1172 1.0000 Uani . . . . . . .
C88 C 0.280(2) 0.3461(11) 0.1638(8) 0.1459 1.0000 Uani . . . . . . .
C4 C -0.1477(11) -0.0103(9) 0.1923(5) 0.0982 1.0000 Uani . . . . . . .
O6 O -0.1386(7) -0.0170(5) 0.1431(3) 0.0835 1.0000 Uani . . . . . . .
Cl1 Cl 0.1368(6) 0.1641(3) 0.1660(2) 0.1808 1.0000 Uani . . . . . . .
Cl2 Cl 0.2014(5) 0.1910(3) 0.0745(2) 0.1725 1.0000 Uani . . . . . . .
C1 C 0.2337(16) 0.1425(10) 0.1246(6) 0.1383 1.0000 Uani . . . . . . .
C6 C 0.1706(17) 0.5233(13) 0.0762(7) 0.1264 1.0000 Uani . . . . . . .
H51 H -0.1962 0.1170 0.0455 0.1350 1.0000 Uiso . . . . . . .
H53 H -0.1248 0.1096 0.0951 0.1350 1.0000 Uiso . . . . . . .
H52 H -0.0533 0.1260 0.0516 0.1351 1.0000 Uiso . . . . . . .
H92 H 0.3573 -0.1078 0.0809 0.0911 1.0000 Uiso . . . . . . .
H91 H 0.2826 -0.0911 0.0321 0.0910 1.0000 Uiso . . . . . . .
H111 H 0.2971 0.0209 -0.0044 0.0751 1.0000 Uiso . . . . . . .
H151 H 0.3046 0.0678 -0.0714 0.1051 1.0000 Uiso . . . . . . .
H152 H 0.2169 0.1195 -0.0457 0.1050 1.0000 Uiso . . . . . . .
H172 H 0.3567 0.1710 -0.1179 0.1311 1.0000 Uiso . . . . . . .
H171 H 0.2152 0.1552 -0.1260 0.1312 1.0000 Uiso . . . . . . .
H201 H 0.2601 0.3265 -0.0193 0.1551 1.0000 Uiso . . . . . . .
H211 H 0.0917 0.3453 0.0295 0.1702 1.0000 Uiso . . . . . . .
H241 H -0.1227 0.2083 -0.0461 0.1312 1.0000 Uiso . . . . . . .
H251 H 0.0300 0.1928 -0.1002 0.1471 1.0000 Uiso . . . . . . .
H282 H -0.1984 0.2598 0.0189 0.1880 1.0000 Uiso . . . . . . .
H281 H -0.0916 0.2654 0.0595 0.1881 1.0000 Uiso . . . . . . .
H321 H -0.1959 0.4989 0.0807 0.1721 1.0000 Uiso . . . . . . .
H322 H -0.1089 0.5113 0.0406 0.1721 1.0000 Uiso . . . . . . .
H342 H -0.0647 0.6168 0.1468 0.1500 1.0000 Uiso . . . . . . .
H341 H -0.1824 0.5914 0.1147 0.1501 1.0000 Uiso . . . . . . .
H371 H -0.2038 0.4363 0.2309 0.1261 1.0000 Uiso . . . . . . .
H372 H -0.0624 0.4299 0.2465 0.1261 1.0000 Uiso . . . . . . .
H391 H -0.2327 0.3459 0.1492 0.1122 1.0000 Uiso . . . . . . .
H401 H -0.2601 0.2239 0.1355 0.1072 1.0000 Uiso . . . . . . .
H432 H -0.1089 0.0635 0.2448 0.1070 1.0000 Uiso . . . . . . .
H431 H -0.0147 0.0678 0.2064 0.1071 1.0000 Uiso . . . . . . .
H471 H -0.0409 0.1855 0.2563 0.1321 1.0000 Uiso . . . . . . .
H481 H -0.0282 0.3089 0.2683 0.1151 1.0000 Uiso . . . . . . .
H511 H 0.0872 0.6137 0.1046 0.1561 1.0000 Uiso . . . . . . .
H512 H 0.0287 0.5933 0.0539 0.1561 1.0000 Uiso . . . . . . .
H571 H 0.5338 0.4350 0.1410 0.1641 1.0000 Uiso . . . . . . .
H581 H 0.5910 0.3907 0.2150 0.1451 1.0000 Uiso . . . . . . .
H622 H 0.6092 0.2546 0.3084 0.1250 1.0000 Uiso . . . . . . .
H621 H 0.6597 0.2958 0.2657 0.1251 1.0000 Uiso . . . . . . .
H631 H 0.6560 0.1683 0.2503 0.1070 1.0000 Uiso . . . . . . .
H632 H 0.5588 0.2074 0.2143 0.1072 1.0000 Uiso . . . . . . .
H661 H 0.5680 0.0903 0.1902 0.0922 1.0000 Uiso . . . . . . .
H691 H 0.2397 -0.0305 0.2457 0.1032 1.0000 Uiso . . . . . . .
H741 H 0.2575 -0.1327 0.1909 0.0911 1.0000 Uiso . . . . . . .
H742 H 0.3472 -0.1246 0.1513 0.0912 1.0000 Uiso . . . . . . .
H801 H 0.6082 -0.0132 0.1425 0.1101 1.0000 Uiso . . . . . . .
H802 H 0.5051 -0.0732 0.1305 0.1101 1.0000 Uiso . . . . . . .
H831 H 0.6064 0.1011 0.1044 0.0982 1.0000 Uiso . . . . . . .
H861 H 0.5787 0.2960 0.0455 0.2200 1.0000 Uiso . . . . . . .
H862 H 0.5038 0.2529 0.0802 0.2200 1.0000 Uiso . . . . . . .
H863 H 0.4488 0.2642 0.0289 0.2201 1.0000 Uiso . . . . . . .
H871 H 0.2687 0.2881 0.2241 0.1392 1.0000 Uiso . . . . . . .
H881 H 0.1976 0.3332 0.1494 0.2111 1.0000 Uiso . . . . . . .
H42 H -0.2311 -0.0163 0.1995 0.1101 1.0000 Uiso . . . . . . .
H41 H -0.0980 -0.0499 0.2087 0.1100 1.0000 Uiso . . . . . . .
H11 H 0.3212 0.1526 0.1364 0.1891 1.0000 Uiso . . . . . . .
H12 H 0.2299 0.0889 0.1175 0.1891 1.0000 Uiso . . . . . . .
H31 H 0.0976 -0.0146 0.0308 0.0890 1.0000 Uiso . . . . . . .
H34 H 0.0656 -0.0710 0.1879 0.1007 1.0000 Uiso . . . . . . .
H551 H 0.3597 0.4469 0.0764 0.1786 1.0000 Uiso . . . . . . .
H552 H 0.2783 0.3775 0.0719 0.1786 1.0000 Uiso . . . . . . .
H721 H 0.1710 0.0832 0.3339 0.3941 1.0000 Uiso . . . . . . .
H722 H 0.1732 0.0133 0.3037 0.3941 1.0000 Uiso . . . . . . .
H723 H 0.1335 0.0875 0.2811 0.3941 1.0000 Uiso . . . . . . .

loop_
_atom_site_aniso_label
_atom_site_aniso_U_11
_atom_site_aniso_U_22
_atom_site_aniso_U_33
_atom_site_aniso_U_23
_atom_site_aniso_U_13
_atom_site_aniso_U_12
C2 0.065(8) 0.069(8) 0.071(8) 0.008(6) -0.006(6) -0.008(6)
C3 0.065(8) 0.071(8) 0.066(8) 0.007(6) 0.000(6) -0.008(6)
O4 0.066(5) 0.093(7) 0.075(5) 0.017(4) -0.004(4) -0.008(4)
C5 0.094(9) 0.073(9) 0.099(9) 0.002(7) -0.010(7) 0.020(7)
C7 0.085(9) 0.069(8) 0.065(7) 0.007(6) 0.004(7) -0.006(7)
C8 0.083(9) 0.058(7) 0.073(8) 0.002(6) -0.001(7) -0.007(6)
C9 0.077(8) 0.060(7) 0.074(7) -0.003(5) 0.003(6) 0.011(6)
C10 0.066(7) 0.068(8) 0.068(7) -0.002(6) 0.014(6) 0.008(6)
C11 0.055(7) 0.074(8) 0.089(9) -0.016(7) 0.017(6) -0.006(6)
C12 0.062(8) 0.086(9) 0.089(9) 0.009(8) 0.010(7) -0.005(7)
O13 0.092(6) 0.080(6) 0.101(6) 0.010(5) 0.027(5) -0.006(5)
C15 0.086(9) 0.078(9) 0.095(9) -0.005(7) 0.009(8) 0.003(7)
C17 0.116(11) 0.065(9) 0.117(11) 0.005(8) 0.045(8) 0.013(7)
O18 0.144(9) 0.096(8) 0.138(8) 0.029(6) 0.068(7) 0.010(6)
C19 0.121(13) 0.060(9) 0.126(13) 0.008(9) 0.044(11) 0.014(9)
C20 0.115(12) 0.114(12) 0.107(11) -0.007(10) 0.008(10) 0.008(9)
C21 0.146(16) 0.142(16) 0.107(12) -0.027(10) 0.021(12) 0.025(14)
C23 0.117(13) 0.060(9) 0.112(11) -0.013(8) 0.028(10) -0.020(8)
C24 0.125(13) 0.079(11) 0.152(14) -0.015(10) 0.011(12) -0.014(9)
C25 0.161(16) 0.081(10) 0.111(12) -0.009(8) 0.053(12) -0.003(11)
C28 0.172(15) 0.079(11) 0.132(13) -0.015(9) 0.052(12) 0.002(10)
N29 0.113(9) 0.120(11) 0.100(9) -0.023(8) 0.023(7) -0.007(7)
C30 0.132(13) 0.094(12) 0.098(11) 0.016(10) 0.060(11) 0.047(10)
O31 0.174(10) 0.121(9) 0.108(7) 0.023(6) 0.039(7) 0.056(8)
C32 0.178(17) 0.128(15) 0.115(12) 0.010(11) 0.021(12) 0.045(13)
N33 0.170(13) 0.089(9) 0.100(9) -0.014(7) -0.011(9) 0.020(9)
C34 0.131(12) 0.117(12) 0.106(11) -0.016(10) 0.030(10) 0.038(10)
C35 0.092(10) 0.146(15) 0.082(10) -0.009(10) 0.019(8) 0.020(11)
N36 0.098(8) 0.101(9) 0.098(8) 0.002(7) 0.009(6) 0.004(7)
C37 0.116(11) 0.095(11) 0.093(10) -0.018(9) 0.018(8) -0.025(8)
C38 0.083(9) 0.135(13) 0.062(8) -0.022(9) -0.001(7) -0.022(9)
C39 0.101(10) 0.110(13) 0.076(9) 0.004(8) 0.008(7) -0.011(9)
C40 0.101(10) 0.087(10) 0.072(8) -0.005(8) 0.006(7) -0.003(8)
C41 0.079(9) 0.097(12) 0.087(10) -0.004(9) 0.026(8) 0.008(8)
O42 0.088(6) 0.109(8) 0.095(6) 0.004(6) -0.015(5) 0.013(5)
C43 0.096(9) 0.088(9) 0.071(7) -0.010(7) 0.004(7) -0.001(8)
C47 0.079(9) 0.135(14) 0.078(9) -0.020(9) -0.011(7) 0.009(8)
C48 0.108(11) 0.126(13) 0.063(8) -0.023(9) -0.021(7) -0.018(10)
O50 0.122(8) 0.140(9) 0.133(8) -0.027(7) 0.029(7) 0.022(7)
C51 0.097(12) 0.109(12) 0.157(15) 0.028(11) 0.006(11) 0.014(10)
N52 0.142(13) 0.174(14) 0.154(13) 0.074(11) 0.024(10) 0.074(12)
O53 0.142(11) 0.183(13) 0.189(13) 0.014(10) 0.023(10) 0.038(9)
C55 0.100(12) 0.184(17) 0.143(14) 0.042(13) 0.037(11) 0.048(12)
C56 0.131(17) 0.108(14) 0.137(15) 0.020(11) 0.021(14) 0.040(11)
C57 0.099(14) 0.116(13) 0.176(18) 0.005(12) 0.020(13) 0.034(10)
C58 0.107(13) 0.143(16) 0.112(13) -0.029(12) -0.007(12) 0.045(12)
C59 0.107(13) 0.098(11) 0.087(11) -0.011(9) -0.001(11) 0.015(10)
O60 0.147(10) 0.112(8) 0.115(8) -0.037(6) 0.006(7) 0.030(7)
C62 0.109(11) 0.085(10) 0.100(10) -0.009(8) -0.010(8) 0.002(8)
C63 0.081(9) 0.084(9) 0.090(8) 0.001(7) 0.002(7) 0.009(7)
O64 0.089(6) 0.103(7) 0.099(6) -0.026(5) 0.019(5) -0.010(5)
C65 0.082(10) 0.100(10) 0.078(8) -0.011(8) -0.004(8) 0.016(8)
C66 0.067(8) 0.074(8) 0.077(8) 0.001(7) 0.002(6) 0.014(6)
C67 0.078(8) 0.065(8) 0.079(8) -0.002(7) 0.001(7) 0.010(7)
C68 0.076(8) 0.068(8) 0.071(8) 0.005(6) -0.012(7) 0.003(7)
C69 0.078(9) 0.104(10) 0.070(8) -0.009(8) -0.004(7) -0.006(7)
C70 0.067(9) 0.131(12) 0.074(9) 0.000(9) 0.010(7) -0.001(8)
O71 0.092(7) 0.188(11) 0.100(7) -0.039(7) 0.033(6) -0.029(7)
C72 0.16(2) 0.68(7) 0.133(18) -0.15(3) 0.030(18) 0.08(3)
C74 0.081(8) 0.087(9) 0.073(7) 0.015(7) 0.000(6) 0.020(7)
C75 0.065(8) 0.061(8) 0.091(9) 0.011(6) -0.002(7) 0.003(6)
C76 0.084(10) 0.071(8) 0.078(8) 0.004(6) -0.004(7) -0.010(6)
C80 0.073(8) 0.086(9) 0.095(9) -0.021(7) 0.001(7) 0.013(6)
C81 0.063(7) 0.068(8) 0.066(7) -0.006(6) 0.003(6) -0.001(6)
C83 0.075(8) 0.101(10) 0.083(9) -0.022(8) 0.003(7) 0.001(8)
C84 0.081(9) 0.088(10) 0.103(11) -0.010(8) 0.020(8) -0.015(8)
O85 0.107(7) 0.091(7) 0.145(8) -0.018(6) 0.036(6) -0.031(6)
C86 0.107(12) 0.121(15) 0.24(2) 0.013(14) 0.024(14) -0.018(11)
C87 0.120(14) 0.079(10) 0.150(15) -0.003(9) -0.004(12) -0.001(9)
C88 0.177(19) 0.112(13) 0.138(15) -0.001(12) -0.040(14) 0.031(13)
C4 0.070(8) 0.138(13) 0.088(10) 0.043(9) 0.011(7) -0.002(8)
O6 0.064(5) 0.118(7) 0.070(5) 0.006(4) 0.010(4) -0.006(4)
Cl1 0.190(5) 0.182(5) 0.177(5) 0.000(4) 0.050(4) -0.046(4)
Cl2 0.174(5) 0.182(5) 0.166(4) 0.013(4) 0.040(4) 0.021(4)
C1 0.137(14) 0.134(14) 0.143(14) 0.006(11) 0.011(11) 0.049(11)
C6 0.102(14) 0.17(2) 0.106(13) 0.011(12) 0.010(10) -0.006(14)

loop_
_atom_type_symbol
_atom_type_scat_dispersion_real
_atom_type_scat_dispersion_imag
_atom_type_scat_Cromer_Mann_a1
_atom_type_scat_Cromer_Mann_b1
_atom_type_scat_Cromer_Mann_a2
_atom_type_scat_Cromer_Mann_b2
_atom_type_scat_Cromer_Mann_a3
_atom_type_scat_Cromer_Mann_b3
_atom_type_scat_Cromer_Mann_a4
_atom_type_scat_Cromer_Mann_b4
_atom_type_scat_Cromer_Mann_c
_atom_type_scat_source
C 0.0033 0.0016 2.3100 20.8439 1.0200 10.2075 1.5886 0.5687 0.8650 51.6512 0.2156 'International Tables Vol C 4.2.6.8 and 6.1.1.4'
H 0.0000 0.0000 0.4930 10.5109 0.3229 26.1257 0.1402 3.1424 0.0408 57.7998 0.0030 'International Tables Vol C 4.2.6.8 and 6.1.1.4'
N 0.0061 0.0033 12.2126 0.0057 3.1322 9.8933 2.0125 28.9975 1.1663 0.5826 -11.5290 'International Tables Vol C 4.2.6.8 and 6.1.1.4'
O 0.0106 0.0060 3.0485 13.2771 2.2868 5.7011 1.5463 0.3239 0.8670 32.9089 0.2508 'International Tables Vol C 4.2.6.8 and 6.1.1.4'
Cl 0.1484 0.1585 11.4604 0.0104 7.1964 1.1662 6.2556 18.5194 1.6455 47.7784 -9.5574 'International Tables Vol C 4.2.6.8 and 6.1.1.4'

loop_
_geom_angle_atom_site_label_1
_geom_angle_site_symmetry_1
_geom_angle_atom_site_label_2
_geom_angle_site_symmetry_2
_geom_angle_atom_site_label_3
_geom_angle_site_symmetry_3
_geom_angle
_geom_angle_publ_flag
C3 . C2 . C76 . 116.9(11) yes
C3 . C2 . O6 . 117.5(10) yes
C76 . C2 . O6 . 125.4(10) yes
C2 . C3 . O4 . 118.5(11) yes
C2 . C3 . C7 . 120.8(11) yes
O4 . C3 . C7 . 120.6(10) yes
C3 . O4 . C5 . 114.2(8) yes
O4 . C5 . H51 . 113.2 no
O4 . C5 . H53 . 113.5 no
H51 . C5 . H53 . 108.7 no
O4 . C5 . H52 . 111.9 no
H51 . C5 . H52 . 104.8 no
H53 . C5 . H52 . 104.0 no
C3 . C7 . C8 . 124.8(10) yes
C3 . C7 . H31 . 118.6 no
C8 . C7 . H31 . 116.6 no
C7 . C8 . C9 . 121.0(10) yes
C7 . C8 . C75 . 115.9(11) yes
C9 . C8 . C75 . 123.1(11) yes
C8 . C9 . C10 . 113.3(8) yes
C8 . C9 . H92 . 110.1 no
C10 . C9 . H92 . 111.7 no
C8 . C9 . H91 . 106.9 no
C10 . C9 . H91 . 109.2 no
H92 . C9 . H91 . 105.2 no
C9 . C10 . C11 . 116.1(10) yes
C9 . C10 . C81 . 124.0(10) yes
C11 . C10 . C81 . 119.8(11) yes
C10 . C11 . C12 . 121.6(11) yes
C10 . C11 . H111 . 120.9 no
C12 . C11 . H111 . 117.5 no
C11 . C12 . O13 . 124.3(12) yes
C11 . C12 . C84 . 118.5(12) yes
O13 . C12 . C84 . 117.3(12) yes
C12 . O13 . C15 . 115.5(10) yes
O13 . C15 . C17 . 107.8(11) yes
O13 . C15 . H151 . 114.0 no
C17 . C15 . H151 . 114.5 no
O13 . C15 . H152 . 110.5 no
C17 . C15 . H152 . 107.5 no
H151 . C15 . H152 . 102.3 no
C15 . C17 . O18 . 113.4(11) yes
C15 . C17 . H172 . 108.1 no
O18 . C17 . H172 . 113.1 no
C15 . C17 . H171 . 109.5 no
O18 . C17 . H171 . 109.5 no
H172 . C17 . H171 . 102.8 no
C17 . O18 . C19 . 118.4(10) yes
O18 . C19 . C20 . 116.3(17) yes
O18 . C19 . C25 . 122.7(16) yes
C20 . C19 . C25 . 120.9(14) yes
C19 . C20 . C21 . 116.0(16) yes
C19 . C20 . H201 . 119.7 no
C21 . C20 . H201 . 124.3 no
C20 . C21 . C23 . 125.3(15) yes
C20 . C21 . H211 . 116.6 no
C23 . C21 . H211 . 118.0 no
C21 . C23 . C24 . 116.8(15) yes
C21 . C23 . C28 . 122.1(15) yes
C24 . C23 . C28 . 121.0(16) yes
C23 . C24 . C25 . 122.6(15) yes
C23 . C24 . H241 . 119.3 no
C25 . C24 . H241 . 118.2 no
C24 . C25 . C19 . 118.2(14) yes
C24 . C25 . H251 . 120.4 no
C19 . C25 . H251 . 120.9 no
C23 . C28 . N29 . 107.7(11) yes
C23 . C28 . H282 . 110.9 no
N29 . C28 . H282 . 118.6 no
C23 . C28 . H281 . 104.7 no
N29 . C28 . H281 . 109.9 no
H282 . C28 . H281 . 104.2 no
C28 . N29 . C30 . 120.7(13) yes
N29 . C30 . O31 . 128.8(15) yes
N29 . C30 . C32 . 114.9(16) yes
O31 . C30 . C32 . 116.3(17) yes
C30 . C32 . N33 . 116.3(15) yes
C30 . C32 . H321 . 109.5 no
N33 . C32 . H321 . 106.6 no
C30 . C32 . H322 . 111.1 no
N33 . C32 . H322 . 108.1 no
H321 . C32 . H322 . 104.7 no
C32 . N33 . C34 . 107.2(14) yes
C32 . N33 . C51 . 115.4(13) yes
C34 . N33 . C51 . 117.1(14) yes
N33 . C34 . C35 . 112.6(13) yes
N33 . C34 . H342 . 110.2 no
C35 . C34 . H342 . 114.7 no
N33 . C34 . H341 . 106.2 no
C35 . C34 . H341 . 107.4 no
H342 . C34 . H341 . 105.0 no
C34 . C35 . N36 . 120.2(14) yes
C34 . C35 . O50 . 117.7(16) yes
N36 . C35 . O50 . 121.8(15) yes
C35 . N36 . C37 . 121.9(12) yes
N36 . C37 . C38 . 113.4(11) yes
N36 . C37 . H371 . 108.4 no
C38 . C37 . H371 . 109.1 no
N36 . C37 . H372 . 109.0 no
C38 . C37 . H372 . 110.2 no
H371 . C37 . H372 . 106.4 no
C37 . C38 . C39 . 122.0(15) yes
C37 . C38 . C48 . 123.4(12) yes
C39 . C38 . C48 . 114.6(14) yes
C38 . C39 . C40 . 124.4(14) yes
C38 . C39 . H391 . 115.0 no
C40 . C39 . H391 . 120.5 no
C39 . C40 . C41 . 118.3(12) yes
C39 . C40 . H401 . 118.6 no
C41 . C40 . H401 . 123.1 no
C40 . C41 . O42 . 115.0(13) yes
C40 . C41 . C47 . 120.6(14) yes
O42 . C41 . C47 . 124.4(14) yes
C41 . O42 . C43 . 118.2(10) yes
O42 . C43 . C4 . 106.4(10) yes
O42 . C43 . H432 . 115.2 no
C4 . C43 . H432 . 110.4 no
O42 . C43 . H431 . 111.3 no
C4 . C43 . H431 . 108.5 no
H432 . C43 . H431 . 104.9 no
C41 . C47 . C48 . 118.4(13) yes
C41 . C47 . H471 . 127.8 no
C48 . C47 . H471 . 113.8 no
C47 . C48 . C38 . 123.5(12) yes
C47 . C48 . H481 . 122.6 no
C38 . C48 . H481 . 113.9 no
N33 . C51 . C6 . 110.4(15) yes
N33 . C51 . H511 . 107.1 no
C6 . C51 . H511 . 112.7 no
N33 . C51 . H512 . 109.4 no
C6 . C51 . H512 . 111.0 no
H511 . C51 . H512 . 106.0 no
C55 . N52 . C6 . 131.0(17) yes
N52 . C55 . C56 . 111.8(14) yes
N52 . C55 . H551 . 107.3 no
C56 . C55 . H551 . 112.3 no
N52 . C55 . H552 . 111.6 no
C56 . C55 . H552 . 108.4 no
H551 . C55 . H552 . 105.3 no
C55 . C56 . C57 . 125(2) yes
C55 . C56 . C88 . 117.4(19) yes
C57 . C56 . C88 . 118.0(17) yes
C56 . C57 . C58 . 118.8(18) yes
C56 . C57 . H571 . 121.3 no
C58 . C57 . H571 . 119.9 no
C57 . C58 . C59 . 123.3(17) yes
C57 . C58 . H581 . 116.5 no
C59 . C58 . H581 . 120.1 no
C58 . C59 . O60 . 121.6(18) yes
C58 . C59 . C87 . 119.4(16) yes
O60 . C59 . C87 . 118.9(19) yes
C59 . O60 . C62 . 119.7(11) yes
O60 . C62 . C63 . 109.1(10) yes
O60 . C62 . H622 . 111.0 no
C63 . C62 . H622 . 108.7 no
O60 . C62 . H621 . 111.6 no
C63 . C62 . H621 . 109.4 no
H622 . C62 . H621 . 107.0 no
C62 . C63 . O64 . 107.8(10) yes
C62 . C63 . H631 . 110.1 no
O64 . C63 . H631 . 110.7 no
C62 . C63 . H632 . 110.6 no
O64 . C63 . H632 . 111.1 no
H631 . C63 . H632 . 106.5 no
C63 . O64 . C65 . 116.1(10) yes
O64 . C65 . C66 . 126.8(13) yes
O64 . C65 . C70 . 114.3(12) yes
C66 . C65 . C70 . 118.9(13) yes
C65 . C66 . C67 . 120.5(12) yes
C65 . C66 . H661 . 120.5 no
C67 . C66 . H661 . 119.1 no
C66 . C67 . C68 . 121.0(11) yes
C66 . C67 . C80 . 115.7(11) yes
C68 . C67 . C80 . 123.1(11) yes
C67 . C68 . C69 . 117.7(11) yes
C67 . C68 . C74 . 124.0(11) yes
C69 . C68 . C74 . 117.9(12) yes
C68 . C69 . C70 . 124.3(12) yes
C68 . C69 . H691 . 120.7 no
C70 . C69 . H691 . 115.0 no
C65 . C70 . C69 . 117.4(12) yes
C65 . C70 . O71 . 117.5(13) yes
C69 . C70 . O71 . 124.9(13) yes
C70 . O71 . C72 . 121.9(15) yes
O71 . C72 . H721 . 119.4 no
O71 . C72 . H722 . 106.4 no
H721 . C72 . H722 . 96.1 no
O71 . C72 . H723 . 119.6 no
H721 . C72 . H723 . 111.8 no
H722 . C72 . H723 . 97.5 no
C68 . C74 . C75 . 111.0(9) yes
C68 . C74 . H741 . 112.3 no
C75 . C74 . H741 . 108.7 no
C68 . C74 . H742 . 110.9 no
C75 . C74 . H742 . 108.2 no
H741 . C74 . H742 . 105.4 no
C74 . C75 . C8 . 124.2(11) yes
C74 . C75 . C76 . 115.0(11) yes
C8 . C75 . C76 . 120.7(10) yes
C2 . C76 . C75 . 120.8(10) yes
C2 . C76 . H34 . 117.2 no
C75 . C76 . H34 . 122.0 no
C67 . C80 . C81 . 114.7(9) yes
C67 . C80 . H801 . 109.5 no
C81 . C80 . H801 . 108.1 no
C67 . C80 . H802 . 110.6 no
C81 . C80 . H802 . 110.7 no
H801 . C80 . H802 . 102.6 no
C80 . C81 . C10 . 123.5(11) yes
C80 . C81 . C83 . 117.8(11) yes
C10 . C81 . C83 . 118.7(11) yes
C81 . C83 . C84 . 122.1(11) yes
C81 . C83 . H831 . 120.1 no
C84 . C83 . H831 . 117.7 no
C83 . C84 . C12 . 119.3(13) yes
C83 . C84 . O85 . 117.8(13) yes
C12 . C84 . O85 . 122.9(13) yes
C84 . O85 . C86 . 115.3(11) yes
O85 . C86 . H861 . 113.2 no
O85 . C86 . H862 . 112.1 no
H861 . C86 . H862 . 107.7 no
O85 . C86 . H863 . 111.7 no
H861 . C86 . H863 . 106.1 no
H862 . C86 . H863 . 105.6 no
C59 . C87 . C88 . 121.3(18) yes
C59 . C87 . H871 . 123.2 no
C88 . C87 . H871 . 115.3 no
C87 . C88 . C56 . 119.0(18) yes
C87 . C88 . H881 . 122.3 no
C56 . C88 . H881 . 118.7 no
C43 . C4 . O6 . 112.9(10) yes
C43 . C4 . H42 . 107.1 no
O6 . C4 . H42 . 110.9 no
C43 . C4 . H41 . 109.3 no
O6 . C4 . H41 . 108.8 no
H42 . C4 . H41 . 107.7 no
C4 . O6 . C2 . 118.2(9) yes
Cl1 . C1 . Cl2 . 112.3(9) yes
Cl1 . C1 . H11 . 110.8 no
Cl2 . C1 . H11 . 107.9 no
Cl1 . C1 . H12 . 110.7 no
Cl2 . C1 . H12 . 109.2 no
H11 . C1 . H12 . 105.7 no
C51 . C6 . O53 . 115.0(20) yes
C51 . C6 . N52 . 128.0(19) yes
O53 . C6 . N52 . 116.9(20) yes

loop_
_geom_bond_atom_site_label_1
_geom_bond_site_symmetry_1
_geom_bond_atom_site_label_2
_geom_bond_site_symmetry_2
_geom_bond_distance
_geom_bond_publ_flag
C2 . C3 . 1.396(14) yes
C2 . C76 . 1.426(15) yes
C2 . O6 . 1.353(13) yes
C3 . O4 . 1.413(13) yes
C3 . C7 . 1.330(15) yes
O4 . C5 . 1.388(14) yes
C5 . H51 . 0.965 no
C5 . H53 . 0.980 no
C5 . H52 . 1.020 no
C7 . C8 . 1.389(15) yes
C7 . H31 . 0.990 no
C8 . C9 . 1.513(16) yes
C8 . C75 . 1.410(15) yes
C9 . C10 . 1.497(15) yes
C9 . H92 . 0.967 no
C9 . H91 . 1.043 no
C10 . C11 . 1.394(15) yes
C10 . C81 . 1.375(14) yes
C11 . C12 . 1.407(16) yes
C11 . H111 . 0.946 no
C12 . O13 . 1.385(14) yes
C12 . C84 . 1.376(17) yes
O13 . C15 . 1.432(14) yes
C15 . C17 . 1.510(17) yes
C15 . H151 . 0.988 no
C15 . H152 . 1.046 no
C17 . O18 . 1.388(15) yes
C17 . H172 . 0.977 no
C17 . H171 . 1.043 no
O18 . C19 . 1.384(16) yes
C19 . C20 . 1.348(19) yes
C19 . C25 . 1.37(2) yes
C20 . C21 . 1.44(2) yes
C20 . H201 . 1.005 no
C21 . C23 . 1.31(2) yes
C21 . H211 . 0.993 no
C23 . C24 . 1.322(19) yes
C23 . C28 . 1.52(2) yes
C24 . C25 . 1.43(2) yes
C24 . H241 . 0.988 no
C25 . H251 . 1.011 no
C28 . N29 . 1.544(18) yes
C28 . H282 . 0.967 no
C28 . H281 . 1.043 no
N29 . C30 . 1.297(19) yes
C30 . O31 . 1.281(18) yes
C30 . C32 . 1.55(2) yes
C32 . N33 . 1.46(2) yes
C32 . H321 . 1.015 no
C32 . H322 . 0.991 no
N33 . C34 . 1.521(18) yes
N33 . C51 . 1.418(19) yes
C34 . C35 . 1.47(2) yes
C34 . H342 . 0.954 no
C34 . H341 . 1.049 no
C35 . N36 . 1.335(18) yes
C35 . O50 . 1.268(16) yes
N36 . C37 . 1.429(17) yes
C37 . C38 . 1.503(19) yes
C37 . H371 . 0.988 no
C37 . H372 . 0.990 no
C38 . C39 . 1.410(18) yes
C38 . C48 . 1.365(19) yes
C39 . C40 . 1.313(17) yes
C39 . H391 . 0.994 no
C40 . C41 . 1.395(17) yes
C40 . H401 . 0.968 no
C41 . O42 . 1.380(15) yes
C41 . C47 . 1.364(18) yes
O42 . C43 . 1.451(14) yes
C43 . C4 . 1.488(18) yes
C43 . H432 . 0.980 no
C43 . H431 . 1.025 no
C47 . C48 . 1.370(19) yes
C47 . H471 . 0.940 no
C48 . H481 . 0.993 no
C51 . C6 . 1.50(2) yes
C51 . H511 . 0.998 no
C51 . H512 . 0.996 no
N52 . C55 . 1.40(2) yes
N52 . C6 . 1.22(2) yes
O53 . C6 . 1.268(19) yes
C55 . C56 . 1.52(2) yes
C55 . H551 . 0.961 no
C55 . H552 . 0.990 no
C56 . C57 . 1.40(2) yes
C56 . C88 . 1.41(3) yes
C57 . C58 . 1.38(2) yes
C57 . H571 . 1.025 no
C58 . C59 . 1.35(2) yes
C58 . H581 . 0.964 no
C59 . O60 . 1.364(17) yes
C59 . C87 . 1.33(2) yes
O60 . C62 . 1.436(16) yes
C62 . C63 . 1.530(18) yes
C62 . H622 . 0.989 no
C62 . H621 . 0.991 no
C63 . O64 . 1.422(14) yes
C63 . H631 . 1.013 no
C63 . H632 . 0.974 no
O64 . C65 . 1.364(15) yes
C65 . C66 . 1.373(16) yes
C65 . C70 . 1.419(18) yes
C66 . C67 . 1.382(16) yes
C66 . H661 . 0.971 no
C67 . C68 . 1.360(16) yes
C67 . C80 . 1.571(16) yes
C68 . C69 . 1.365(16) yes
C68 . C74 . 1.534(16) yes
C69 . C70 . 1.355(17) yes
C69 . H691 . 0.969 no
C70 . O71 . 1.363(15) yes
O71 . C72 . 1.26(3) yes
C72 . H721 . 0.948 no
C72 . H722 . 1.131 no
C72 . H723 . 0.925 no
C74 . C75 . 1.514(15) yes
C74 . H741 . 1.003 no
C74 . H742 . 0.993 no
C75 . C76 . 1.388(16) yes
C76 . H34 . 1.000 no
C80 . C81 . 1.492(16) yes
C80 . H801 . 1.042 no
C80 . H802 . 0.997 no
C81 . C83 . 1.385(17) yes
C83 . C84 . 1.406(18) yes
C83 . H831 . 0.978 no
C84 . O85 . 1.376(15) yes
O85 . C86 . 1.41(2) yes
C86 . H861 . 0.973 no
C86 . H862 . 0.970 no
C86 . H863 . 0.999 no
C87 . C88 . 1.43(2) yes
C87 . H871 . 0.994 no
C88 . H881 . 0.986 no
C4 . O6 . 1.447(14) yes
C4 . H42 . 0.965 no
C4 . H41 . 1.000 no
Cl1 . C1 . 1.722(18) yes
Cl2 . C1 . 1.711(18) yes
C1 . H11 . 1.008 no
C1 . H12 . 1.001 no

loop_
_geom_hbond_atom_site_label_D
_geom_hbond_site_symmetry_D
_geom_hbond_atom_site_label_H
_geom_hbond_site_symmetry_H
_geom_hbond_atom_site_label_A
_geom_hbond_site_symmetry_A
_geom_hbond_angle_DHA
_geom_hbond_distance_DH
_geom_hbond_distance_HA
_geom_hbond_distance_DA
_geom_hbond_publ_flag
C11 . H111 . O4 2_555 171 0.95 2.53 3.47(2) yes
C43 . H432 . O50 3_445 138 0.98 2.59 3.38(2) yes
C51 . H512 . C21 2_565 159 1.00 2.57 3.52(2) yes
C7 . H31 . O4 2_555 165 0.99 2.51 3.47(2) yes

loop_
_cod_related_entry_id
_cod_related_entry_database
_cod_related_entry_code
1 ChemSpider 30659157
